data_4038072
loop_
_publ_author_name
'Outin, Johanne'
'Quellier, Pauline'
'B\'elanger, Guillaume'

_publ_section_title
;
 Sequential One-Pot Vilsmeier-Haack and Organocatalyzed Mannich
 Cyclizations to Functionalized Benzoindolizidines and
 Benzoquinolizidines.
;
_journal_issue 7
_journal_name_full 'The Journal of organic chemistry'
_journal_page_first 4712
_journal_page_last 4729
_journal_paper_doi 10.1021/acs.joc.9b03449
_journal_volume 85
_journal_year 2020
_chemical_compound_source 'synthesis as described'
_chemical_formula_moiety 'C13 H18 N2 O1'
_chemical_formula_sum 'C13 H18 N2 O'
_chemical_formula_weight 218.29
_space_group_IT_number 14
_space_group_name_Hall '-P 2ybc'
_space_group_name_H-M_alt 'P 1 21/c 1'
_symmetry_cell_setting monoclinic
_symmetry_Int_Tables_number 14
_symmetry_space_group_name_Hall '-P 2ybc'
_symmetry_space_group_name_H-M 'P 1 21/c 1'
_atom_sites_solution_hydrogens geom
_atom_sites_solution_primary direct
_atom_sites_solution_secondary difmap
_audit_conform_dict_location ftp://ftp.iucr.org/pub/cif_core.dic
_audit_conform_dict_name cif_core.dic
_audit_conform_dict_version 2.4
_audit_creation_date 2017-06-08T11:33:00-00:00
_audit_creation_method 'WinGX routine CIF_UPDATE'
_cell_angle_alpha 90
_cell_angle_beta 109.0350(10)
_cell_angle_gamma 90
_cell_formula_units_Z 4
_cell_length_a 9.6553(2)
_cell_length_b 11.4000(3)
_cell_length_c 11.0500(3)
_cell_measurement_reflns_used 7339
_cell_measurement_temperature 173(2)
_cell_measurement_theta_max 70.6428
_cell_measurement_theta_min 4.8451
_cell_measurement_wavelength 1.54186
_cell_volume 1149.77(5)
_computing_cell_refinement 'SAINT V8.34A integration software'
_computing_data_collection 'Bruker APEX2 software'
_computing_data_reduction 'SORTAV (Blessing, 1995)'
_computing_molecular_graphics 'Ortep-3 for Windows (Farrugia, 1997)'
_computing_publication_material 'WinGX publication routines (Farrugia, 1999)'
_computing_structure_refinement 'SHELXL-97 (Sheldrick, 2008)'
_computing_structure_solution 'SHELXS-97 (Sheldrick, 1997)'
_diffrn_ambient_temperature 173(2)
_diffrn_detector 'APEX-II CCD'
_diffrn_measured_fraction_theta_full 0.995
_diffrn_measured_fraction_theta_max 0.989
_diffrn_measurement_device '\k-geometry diffractometer'
_diffrn_measurement_device_type 'Bruker APEX-II'
_diffrn_measurement_method '\f or \w oscillation scans'
_diffrn_orient_matrix_type 'x-axis to radiation source'
_diffrn_orient_matrix_UB_11 0.429503E-1
_diffrn_orient_matrix_UB_12 0.720689E-1
_diffrn_orient_matrix_UB_13 0.496974E-1
_diffrn_orient_matrix_UB_21 0.144456E-1
_diffrn_orient_matrix_UB_22 -0.434606E-1
_diffrn_orient_matrix_UB_23 0.818153E-1
_diffrn_orient_matrix_UB_31 0.997508E-1
_diffrn_orient_matrix_UB_32 -0.247373E-1
_diffrn_orient_matrix_UB_33 0.104691E-2
_diffrn_radiation_monochromator graphite
_diffrn_radiation_probe x-ray
_diffrn_radiation_type CuK\a
_diffrn_radiation_wavelength 1.54186
_diffrn_reflns_av_R_equivalents 0.0783
_diffrn_reflns_av_unetI/netI 0.0691
_diffrn_reflns_limit_h_max 11
_diffrn_reflns_limit_h_min -8
_diffrn_reflns_limit_k_max 13
_diffrn_reflns_limit_k_min -13
_diffrn_reflns_limit_l_max 12
_diffrn_reflns_limit_l_min -13
_diffrn_reflns_number 6120
_diffrn_reflns_reduction_process
;
 Scaled and merged with Sortav
 R.H. Blessing, (1987) Cryst. Rev. 1, 3-58
 R.H. Blessing, (1989) J. Appl. Cryst. 22, 396-397
;
_diffrn_reflns_theta_full 70
_diffrn_reflns_theta_max 70.65
_diffrn_reflns_theta_min 4.85
_diffrn_source 'sealed x-ray tube'
_exptl_absorpt_coefficient_mu 0.637
_exptl_absorpt_correction_T_max 0.753
_exptl_absorpt_correction_T_min 0.486
_exptl_absorpt_correction_type multi-scan
_exptl_absorpt_process_details
;
SADABS-2014/5 - Bruker AXS area detector scaling and absorption correction
;
_exptl_crystal_colour colourless
_exptl_crystal_density_diffrn 1.261
_exptl_crystal_density_method 'not measured'
_exptl_crystal_description newedle
_exptl_crystal_F_000 472
_exptl_crystal_size_max 0.36
_exptl_crystal_size_mid 0.12
_exptl_crystal_size_min 0.02
_refine_diff_density_max 0.185
_refine_diff_density_min -0.246
_refine_diff_density_rms 0.053
_refine_ls_extinction_method none
_refine_ls_goodness_of_fit_ref 1.012
_refine_ls_hydrogen_treatment mixed
_refine_ls_matrix_type full
_refine_ls_number_parameters 154
_refine_ls_number_reflns 2185
_refine_ls_number_restraints 0
_refine_ls_restrained_S_all 1.012
_refine_ls_R_factor_all 0.0685
_refine_ls_R_factor_gt 0.0503
_refine_ls_shift/su_max 0.016
_refine_ls_shift/su_mean 0.002
_refine_ls_structure_factor_coef Fsqd
_refine_ls_weighting_details 'calc w=1/[\s^2^(Fo^2^)+(0.0854P)^2^+0.0000P] where P=(Fo^2^+2Fc^2^)/3'
_refine_ls_weighting_scheme calc
_refine_ls_wR_factor_gt 0.1331
_refine_ls_wR_factor_ref 0.1491
_reflns_number_gt 1628
_reflns_number_total 2185
_reflns_threshold_expression >2\s(I)
_cod_data_source_file jo9b03449_si_006.cif
_cod_data_source_block cu_belanger_jo_129_0m
_cod_depositor_comments 'Adding full bibliography for 4038072--4038076.cif.'
_cod_original_sg_symbol_H-M 'P 21/c'
_cod_database_code 4038072

loop_
_symmetry_equiv_pos_as_xyz
'x, y, z'
'-x, y+1/2, -z+1/2'
'-x, -y, -z'
'x, -y-1/2, z-1/2'

loop_
_atom_site_label
_atom_site_type_symbol
_atom_site_fract_x
_atom_site_fract_y
_atom_site_fract_z
_atom_site_U_iso_or_equiv
_atom_site_adp_type
_atom_site_occupancy
_atom_site_symmetry_multiplicity
_atom_site_calc_flag
_atom_site_refinement_flags
_atom_site_disorder_assembly
_atom_site_disorder_group
C1 C 0.67776(17) 0.40763(16) 0.13620(17) 0.0263(4) Uani 1 1 d . . .
C2 C 0.80587(16) 0.47128(15) 0.11043(17) 0.0251(4) Uani 1 1 d . . .
C3 C 0.76638(16) 0.50970(16) -0.02601(18) 0.0285(4) Uani 1 1 d . . .
C4 C 0.67559(18) 0.46311(17) -0.14001(18) 0.0319(4) Uani 1 1 d . . .
H4 H 0.6208 0.3925 -0.1492 0.038 Uiso 1 1 calc R . .
C5 C 0.67867(19) 0.53857(18) -0.24005(19) 0.0356(5) Uani 1 1 d . . .
H5 H 0.6265 0.5282 -0.3285 0.043 Uiso 1 1 calc R . .
C6 C 0.77054(19) 0.62942(18) -0.18627(19) 0.0366(5) Uani 1 1 d . . .
H6 H 0.7928 0.694 -0.231 0.044 Uiso 1 1 calc R . .
C7 C 0.91698(18) 0.69220(17) 0.03756(19) 0.0344(5) Uani 1 1 d . . .
H7A H 0.8595 0.7624 0.0441 0.041 Uiso 1 1 calc R . .
H7B H 1.0005 0.7179 0.0107 0.041 Uiso 1 1 calc R . .
C8 C 0.97315(17) 0.63206(17) 0.16558(18) 0.0327(4) Uani 1 1 d . . .
H8A H 1.0477 0.5729 0.1642 0.039 Uiso 1 1 calc R . .
H8B H 1.02 0.6903 0.2329 0.039 Uiso 1 1 calc R . .
C9 C 0.89565(19) 0.53995(17) 0.32896(18) 0.0327(4) Uani 1 1 d . . .
H9A H 0.9355 0.6087 0.3841 0.039 Uiso 1 1 calc R . .
H9B H 0.9734 0.4796 0.3463 0.039 Uiso 1 1 calc R . .
C10 C 0.76500(19) 0.49134(17) 0.35964(19) 0.0337(5) Uani 1 1 d . . .
H10A H 0.794 0.4711 0.4517 0.04 Uiso 1 1 calc R . .
H10B H 0.6867 0.5513 0.3413 0.04 Uiso 1 1 calc R . .
C11 C 0.70868(18) 0.38324(16) 0.27968(17) 0.0307(4) Uani 1 1 d . . .
H11A H 0.6175 0.3564 0.2935 0.037 Uiso 1 1 calc R . .
H11B H 0.7821 0.3197 0.3075 0.037 Uiso 1 1 calc R . .
C12 C 0.64613(18) 0.28903(16) 0.06999(18) 0.0302(4) Uani 1 1 d . . .
C13 C 0.4902(2) 0.2480(2) 0.0302(2) 0.0446(5) Uani 1 1 d . . .
H13A H 0.4861 0.1641 0.0102 0.067 Uiso 1 1 calc R . .
H13B H 0.432 0.2917 -0.0458 0.067 Uiso 1 1 calc R . .
H13C H 0.4505 0.2616 0.1001 0.067 Uiso 1 1 calc R . .
N1 N 0.85159(14) 0.57475(13) 0.19456(14) 0.0277(4) Uani 1 1 d . . .
N2 N 0.82472(14) 0.61131(14) -0.05719(15) 0.0312(4) Uani 1 1 d . . .
O1 O 0.74309(13) 0.22897(12) 0.05591(14) 0.0395(4) Uani 1 1 d . . .
H1 H 0.5860(18) 0.4566(16) 0.1048(18) 0.025(5) Uiso 1 1 d . . .
H2 H 0.8909(18) 0.4181(16) 0.1322(17) 0.020(4) Uiso 1 1 d . . .

loop_
_atom_site_aniso_label
_atom_site_aniso_U_11
_atom_site_aniso_U_22
_atom_site_aniso_U_33
_atom_site_aniso_U_23
_atom_site_aniso_U_13
_atom_site_aniso_U_12
C1 0.0234(7) 0.0270(10) 0.0268(10) 0.0004(7) 0.0056(7) 0.0018(7)
C2 0.0220(7) 0.0259(9) 0.0251(10) -0.0005(7) 0.0046(7) 0.0031(7)
C3 0.0242(7) 0.0305(10) 0.0303(11) 0.0015(8) 0.0081(7) 0.0016(7)
C4 0.0289(8) 0.0354(11) 0.0291(11) 0.0018(8) 0.0065(7) -0.0010(7)
C5 0.0326(8) 0.0447(12) 0.0259(11) 0.0036(9) 0.0048(8) 0.0026(8)
C6 0.0365(9) 0.0407(12) 0.0329(11) 0.0092(9) 0.0115(8) 0.0031(8)
C7 0.0327(8) 0.0322(10) 0.0385(12) 0.0001(9) 0.0118(8) -0.0050(8)
C8 0.0260(8) 0.0336(10) 0.0367(12) -0.0012(8) 0.0078(8) -0.0032(7)
C9 0.0346(9) 0.0317(11) 0.0259(11) -0.0035(8) 0.0018(8) -0.0002(8)
C10 0.0408(9) 0.0328(11) 0.0263(11) -0.0003(8) 0.0094(8) 0.0015(8)
C11 0.0323(8) 0.0298(10) 0.0289(11) 0.0023(8) 0.0084(7) 0.0017(7)
C12 0.0349(8) 0.0279(10) 0.0258(10) -0.0012(7) 0.0072(7) -0.0001(7)
C13 0.0405(10) 0.0405(12) 0.0491(13) -0.0083(10) 0.0094(9) -0.0114(9)
N1 0.0269(7) 0.0266(8) 0.0275(9) -0.0004(6) 0.0058(6) -0.0015(6)
N2 0.0279(7) 0.0324(9) 0.0321(9) 0.0032(7) 0.0082(6) -0.0008(6)
O1 0.0448(7) 0.0317(8) 0.0410(9) -0.0052(6) 0.0128(6) 0.0057(6)

loop_
_atom_type_symbol
_atom_type_description
_atom_type_scat_dispersion_real
_atom_type_scat_dispersion_imag
_atom_type_scat_source
C C 0.0181 0.0091 'International Tables Vol C Tables 4.2.6.8 and 6.1.1.4'
H H 0 0 'International Tables Vol C Tables 4.2.6.8 and 6.1.1.4'
N N 0.0311 0.018 'International Tables Vol C Tables 4.2.6.8 and 6.1.1.4'
O O 0.0492 0.0322 'International Tables Vol C Tables 4.2.6.8 and 6.1.1.4'

loop_
_geom_angle_atom_site_label_1
_geom_angle_atom_site_label_2
_geom_angle_atom_site_label_3
_geom_angle
_geom_angle_site_symmetry_1
_geom_angle_site_symmetry_3
_geom_angle_publ_flag
C12 C1 C2 112.20(14) . . ?
C12 C1 C11 106.02(15) . . ?
C2 C1 C11 112.22(14) . . ?
N1 C2 C3 109.04(15) . . ?
N1 C2 C1 110.69(14) . . ?
C3 C2 C1 111.64(13) . . ?
N2 C3 C4 106.48(16) . . ?
N2 C3 C2 120.47(16) . . ?
C4 C3 C2 133.05(17) . . ?
C3 C4 C5 108.09(17) . . ?
C6 C5 C4 107.36(18) . . ?
N2 C6 C5 108.23(17) . . ?
N2 C7 C8 109.57(15) . . ?
N1 C8 C7 109.84(13) . . ?
N1 C9 C10 109.85(14) . . ?
C11 C10 C9 109.57(15) . . ?
C10 C11 C1 111.52(15) . . ?
O1 C12 C13 122.07(17) . . ?
O1 C12 C1 121.51(15) . . ?
C13 C12 C1 116.32(15) . . ?
C9 N1 C8 110.77(13) . . ?
C9 N1 C2 110.56(14) . . ?
C8 N1 C2 108.32(14) . . ?
C6 N2 C3 109.83(15) . . ?
C6 N2 C7 126.15(16) . . ?
C3 N2 C7 123.67(15) . . ?

loop_
_geom_bond_atom_site_label_1
_geom_bond_atom_site_label_2
_geom_bond_distance
_geom_bond_site_symmetry_2
_geom_bond_publ_flag
C1 C12 1.520(2) . ?
C1 C2 1.539(2) . ?
C1 C11 1.540(2) . ?
C2 N1 1.477(2) . ?
C2 C3 1.495(3) . ?
C3 N2 1.380(2) . ?
C3 C4 1.385(3) . ?
C4 C5 1.409(3) . ?
C5 C6 1.367(3) . ?
C6 N2 1.365(2) . ?
C7 N2 1.460(2) . ?
C7 C8 1.505(3) . ?
C8 N1 1.467(2) . ?
C9 N1 1.460(2) . ?
C9 C10 1.514(2) . ?
C10 C11 1.510(3) . ?
C12 O1 1.210(2) . ?
C12 C13 1.499(2) . ?

loop_
_geom_torsion_atom_site_label_1
_geom_torsion_atom_site_label_2
_geom_torsion_atom_site_label_3
_geom_torsion_atom_site_label_4
_geom_torsion
_geom_torsion_site_symmetry_1
_geom_torsion_site_symmetry_2
_geom_torsion_site_symmetry_3
_geom_torsion_site_symmetry_4
_geom_torsion_publ_flag
C12 C1 C2 N1 -169.39(14) . . . . ?
C11 C1 C2 N1 -50.14(18) . . . . ?
C12 C1 C2 C3 68.94(19) . . . . ?
C11 C1 C2 C3 -171.81(14) . . . . ?
N1 C2 C3 N2 24.57(19) . . . . ?
C1 C2 C3 N2 147.18(15) . . . . ?
N1 C2 C3 C4 -155.11(18) . . . . ?
C1 C2 C3 C4 -32.5(3) . . . . ?
N2 C3 C4 C5 -0.65(19) . . . . ?
C2 C3 C4 C5 179.06(16) . . . . ?
C3 C4 C5 C6 0.0(2) . . . . ?
C4 C5 C6 N2 0.6(2) . . . . ?
N2 C7 C8 N1 -48.9(2) . . . . ?
N1 C9 C10 C11 61.94(19) . . . . ?
C9 C10 C11 C1 -53.32(19) . . . . ?
C12 C1 C11 C10 171.10(14) . . . . ?
C2 C1 C11 C10 48.30(19) . . . . ?
C2 C1 C12 O1 33.7(2) . . . . ?
C11 C1 C12 O1 -89.1(2) . . . . ?
C2 C1 C12 C13 -149.68(17) . . . . ?
C11 C1 C12 C13 87.50(19) . . . . ?
C10 C9 N1 C8 174.78(14) . . . . ?
C10 C9 N1 C2 -65.13(18) . . . . ?
C7 C8 N1 C9 -166.62(15) . . . . ?
C7 C8 N1 C2 71.96(18) . . . . ?
C3 C2 N1 C9 -178.14(12) . . . . ?
C1 C2 N1 C9 58.67(17) . . . . ?
C3 C2 N1 C8 -56.59(16) . . . . ?
C1 C2 N1 C8 -179.78(13) . . . . ?
C5 C6 N2 C3 -1.07(19) . . . . ?
C5 C6 N2 C7 -174.45(15) . . . . ?
C4 C3 N2 C6 1.06(19) . . . . ?
C2 C3 N2 C6 -178.69(14) . . . . ?
C4 C3 N2 C7 174.64(14) . . . . ?
C2 C3 N2 C7 -5.1(2) . . . . ?
C8 C7 N2 C6 -170.86(15) . . . . ?
C8 C7 N2 C3 16.6(2) . . . . ?
